data_2223623
loop_
_publ_author_name
'Xie, Long Miao'
'Meng, Lin'
'Shi, Jing Min'

_publ_section_title
;Bis[2-(1<i>H</i>-1,2,4-triazol-1-yl-\k<i>N</i>^2^)-1,10-phenanthroline-\k^2^<i>N</i>,<i>N</i>']zinc(II)
 bis(perchlorate)
;
_journal_coeditor_code BT5062
_journal_issue 11
_journal_name_full 'Acta Crystallographica Section E'
_journal_page_first m1279
_journal_paper_doi 10.1107/S160053680903877X
_journal_volume 65
_journal_year 2009
_chemical_formula_iupac '[Zn (C14 H9 N5)2 ] (Cl O4)2'
_chemical_formula_moiety 'C28 H18 N10 Zn 2+, 2(Cl O4 -)'
_chemical_formula_sum 'C28 H18 Cl2 N10 O8 Zn'
_chemical_formula_weight 758.79
_chemical_name_systematic
;
Bis[2-(1<i>H</i>-1,2,4-triazol-1-yl-\k<i>N</i>^2^)-1,10-phenanthroline-
\k^2^<i>N</i>,<i>N</i>']zinc(II) bis(perchlorate)
;
_space_group_IT_number 15
_symmetry_cell_setting monoclinic
_symmetry_space_group_name_Hall '-C 2yc'
_symmetry_space_group_name_H-M 'C 1 2/c 1'
_atom_sites_solution_hydrogens geom
_atom_sites_solution_primary direct
_atom_sites_solution_secondary difmap
_audit_creation_method SHELXL-97
_cell_angle_alpha 90.00
_cell_angle_beta 117.399(2)
_cell_angle_gamma 90.00
_cell_formula_units_Z 8
_cell_length_a 16.382(2)
_cell_length_b 26.278(4)
_cell_length_c 15.701(2)
_cell_measurement_reflns_used 1862
_cell_measurement_temperature 298(2)
_cell_measurement_theta_max 21.0245
_cell_measurement_theta_min 2.565
_cell_volume 6000.9(14)
_computing_cell_refinement 'SAINT (Bruker, 1997)'
_computing_data_collection 'SMART (Bruker, 1997)'
_computing_data_reduction 'SAINT (Bruker, 1997)'
_computing_molecular_graphics 'SHELXTL (Sheldrick, 2008)'
_computing_publication_material 'SHELXTL (Sheldrick, 2008) and local programs'
_computing_structure_refinement 'SHELXL  (Sheldrick, 2008)'
_computing_structure_solution 'SHELXS (Sheldrick, 2008)'
_diffrn_ambient_temperature 298(2)
_diffrn_measured_fraction_theta_full 0.993
_diffrn_measured_fraction_theta_max 0.993
_diffrn_measurement_device_type 'Bruker SMART APEX CCD'
_diffrn_measurement_method '\f and \w'
_diffrn_radiation_monochromator graphite
_diffrn_radiation_source 'fine-focus sealed tube'
_diffrn_radiation_type MoK\a
_diffrn_radiation_wavelength 0.71073
_diffrn_reflns_av_R_equivalents 0.0677
_diffrn_reflns_av_sigmaI/netI 0.0947
_diffrn_reflns_limit_h_max 11
_diffrn_reflns_limit_h_min -20
_diffrn_reflns_limit_k_max 30
_diffrn_reflns_limit_k_min -33
_diffrn_reflns_limit_l_max 19
_diffrn_reflns_limit_l_min -19
_diffrn_reflns_number 17294
_diffrn_reflns_theta_full 27.00
_diffrn_reflns_theta_max 27.00
_diffrn_reflns_theta_min 1.55
_exptl_absorpt_coefficient_mu 1.067
_exptl_absorpt_correction_T_max 0.9008
_exptl_absorpt_correction_T_min 0.8149
_exptl_absorpt_correction_type multi-scan
_exptl_absorpt_process_details '(SADABS; Sheldrick, 1996)'
_exptl_crystal_colour yellow
_exptl_crystal_density_diffrn 1.680
_exptl_crystal_density_method 'not measured'
_exptl_crystal_description block
_exptl_crystal_F_000 3072
_exptl_crystal_size_max 0.20
_exptl_crystal_size_mid 0.15
_exptl_crystal_size_min 0.10
_refine_diff_density_max 0.817
_refine_diff_density_min -0.342
_refine_ls_extinction_method none
_refine_ls_goodness_of_fit_ref 1.015
_refine_ls_hydrogen_treatment constr
_refine_ls_matrix_type full
_refine_ls_number_parameters 442
_refine_ls_number_reflns 6514
_refine_ls_number_restraints 0
_refine_ls_restrained_S_all 1.015
_refine_ls_R_factor_all 0.1403
_refine_ls_R_factor_gt 0.0779
_refine_ls_shift/su_max 0.000
_refine_ls_shift/su_mean 0.000
_refine_ls_structure_factor_coef Fsqd
_refine_ls_weighting_details 'calc w=1/[\s^2^(Fo^2^)+(0.0973P)^2^] where P=(Fo^2^+2Fc^2^)/3'
_refine_ls_weighting_scheme calc
_refine_ls_wR_factor_gt 0.1733
_refine_ls_wR_factor_ref 0.1981
_reflns_number_gt 3811
_reflns_number_total 6514
_reflns_threshold_expression I>2\s(I)
_cod_data_source_file bt5062.cif
_cod_data_source_block I
_cod_depositor_comments
;
The following automatic conversions were performed:
'_geom_bond_publ_flag' value 'Y' changed to 'y' according to
'/home/saulius/struct/CIF-dictionaries/cif_core.dic' dictionary named
'cif_core.dic' version 2.4.1 from 2010-06-29 (6
times).

'_geom_angle_publ_flag' value 'Y' changed to 'y' according to
'/home/saulius/struct/CIF-dictionaries/cif_core.dic' dictionary named
'cif_core.dic' version 2.4.1 from 2010-06-29 (15 times).

Automatic conversion script
Id: cif_fix_enum 1527 2010-12-29 10:47:43Z saulius 

The following automatic conversions were performed:

'_geom_bond_publ_flag' value 'Y' changed to 'y' according to
/home/saulius/struct/CIF-dictionaries/cif_core.dic dictionary named
'cif_core.dic' version 2.4.1 from 2010-06-29 (6
times).

'_geom_angle_publ_flag' value 'Y' changed to 'y' according
to /home/saulius/struct/CIF-dictionaries/cif_core.dic dictionary
named 'cif_core.dic' version 2.4.1 from 2010-06-29 (15 times).

Automatic conversion script
Id: cif_fix_values 1715 2011-07-08 13:25:40Z adriana 
;
_cod_original_cell_volume 6000.8(14)
_cod_original_sg_symbol_H-M 'C 2/c'
_cod_database_code 2223623
_cod_database_fobs_code 2223623

loop_
_symmetry_equiv_pos_as_xyz
'x, y, z'
'-x, y, -z+1/2'
'x+1/2, y+1/2, z'
'-x+1/2, y+1/2, -z+1/2'
'-x, -y, -z'
'x, -y, z-1/2'
'-x+1/2, -y+1/2, -z'
'x+1/2, -y+1/2, z-1/2'

loop_
_atom_site_type_symbol
_atom_site_label
_atom_site_fract_x
_atom_site_fract_y
_atom_site_fract_z
_atom_site_U_iso_or_equiv
_atom_site_adp_type
_atom_site_calc_flag
_atom_site_refinement_flags
_atom_site_occupancy
_atom_site_disorder_assembly
_atom_site_disorder_group
C C1 0.0631(4) 0.1459(2) 0.1825(4) 0.0624(17) Uani d . 1 . .
H H1 0.0574 0.1811 0.1841 0.075 Uiso calc R 1 . .
C C2 0.0273(4) 0.0696(2) 0.1503(4) 0.0549(15) Uani d . 1 . .
H H2 -0.0047 0.0394 0.1267 0.066 Uiso calc R 1 . .
C C3 0.1886(3) 0.03571(18) 0.2340(3) 0.0368(12) Uani d . 1 . .
C C4 0.1711(4) -0.0158(2) 0.2174(4) 0.0501(14) Uani d . 1 . .
H H4 0.1114 -0.0285 0.1864 0.060 Uiso calc R 1 . .
C C5 0.2452(4) -0.0471(2) 0.2484(4) 0.0569(16) Uani d . 1 . .
H H5 0.2363 -0.0820 0.2389 0.068 Uiso calc R 1 . .
C C6 0.3349(4) -0.02772(19) 0.2944(4) 0.0478(14) Uani d . 1 . .
C C7 0.3436(3) 0.02411(18) 0.3104(3) 0.0374(12) Uani d . 1 . .
C C8 0.4324(3) 0.04752(19) 0.3634(4) 0.0435(13) Uani d . 1 . .
C C9 0.4165(5) -0.0573(2) 0.3268(5) 0.0703(19) Uani d . 1 . .
H H9 0.4119 -0.0922 0.3156 0.084 Uiso calc R 1 . .
C C10 0.4992(4) -0.0360(2) 0.3727(5) 0.0675(18) Uani d . 1 . .
H H10 0.5510 -0.0564 0.3911 0.081 Uiso calc R 1 . .
C C11 0.5112(4) 0.0167(2) 0.3945(4) 0.0541(15) Uani d . 1 . .
C C12 0.5163(4) 0.1190(2) 0.4324(5) 0.0604(16) Uani d . 1 . .
H H12 0.5192 0.1536 0.4460 0.072 Uiso calc R 1 . .
C C13 0.5980(4) 0.0915(2) 0.4680(5) 0.0706(19) Uani d . 1 . .
H H13 0.6538 0.1077 0.5052 0.085 Uiso calc R 1 . .
C C14 0.5962(4) 0.0415(3) 0.4483(5) 0.0690(19) Uani d . 1 . .
H H14 0.6509 0.0234 0.4701 0.083 Uiso calc R 1 . .
C C15 0.2538(4) 0.0882(2) 0.5021(5) 0.0575(16) Uani d . 1 . .
H H15 0.2260 0.0569 0.4780 0.069 Uiso calc R 1 . .
C C16 0.3113(5) 0.1493(3) 0.5964(5) 0.0727(19) Uani d . 1 . .
H H16 0.3326 0.1709 0.6492 0.087 Uiso calc R 1 . .
C C17 0.3369(3) 0.2034(2) 0.4786(4) 0.0453(14) Uani d . 1 . .
C C18 0.3637(4) 0.2490(2) 0.5325(4) 0.0580(17) Uani d . 1 . .
H H18 0.3659 0.2517 0.5925 0.070 Uiso calc R 1 . .
C C19 0.3842(3) 0.2848(2) 0.4018(5) 0.0556(16) Uani d . 1 . .
C C20 0.3554(3) 0.23732(18) 0.3545(4) 0.0448(14) Uani d . 1 . .
C C21 0.3478(3) 0.22907(19) 0.2619(4) 0.0465(14) Uani d . 1 . .
C C22 0.4075(4) 0.3237(2) 0.3554(6) 0.075(2) Uani d . 1 . .
H H22 0.4267 0.3551 0.3855 0.090 Uiso calc R 1 . .
C C23 0.4027(4) 0.3165(2) 0.2694(6) 0.076(2) Uani d . 1 . .
H H23 0.4201 0.3428 0.2415 0.091 Uiso calc R 1 . .
C C24 0.3714(4) 0.2690(2) 0.2177(5) 0.0617(18) Uani d . 1 . .
C C25 0.3633(5) 0.2585(3) 0.1270(6) 0.078(2) Uani d . 1 . .
H H25 0.3795 0.2830 0.0949 0.094 Uiso calc R 1 . .
C C26 0.3317(5) 0.2124(3) 0.0855(5) 0.0717(19) Uani d . 1 . .
H H26 0.3265 0.2054 0.0251 0.086 Uiso calc R 1 . .
C C27 0.3073(4) 0.1755(2) 0.1339(4) 0.0592(16) Uani d . 1 . .
H H27 0.2833 0.1447 0.1036 0.071 Uiso calc R 1 . .
C C32 0.3858(4) 0.2883(2) 0.4923(5) 0.067(2) Uani d . 1 . .
H H32 0.4029 0.3190 0.5255 0.081 Uiso calc R 1 . .
Cl Cl1 0.12715(11) 0.06126(6) 0.95141(13) 0.0646(5) Uani d . 1 . .
Cl Cl2 0.61091(10) 0.20923(5) 0.65565(12) 0.0611(4) Uani d . 1 . .
N N1 0.2708(3) 0.05547(14) 0.2790(3) 0.0372(10) Uani d . 1 . .
N N2 0.4342(3) 0.09805(15) 0.3799(3) 0.0449(11) Uani d . 1 . .
N N3 0.1183(3) 0.07318(15) 0.2035(3) 0.0423(10) Uani d . 1 . .
N N4 0.1426(3) 0.12261(15) 0.2249(3) 0.0486(12) Uani d . 1 . .
N N5 -0.0102(3) 0.1146(2) 0.1362(4) 0.0689(15) Uani d . 1 . .
N N6 0.2747(3) 0.12010(17) 0.4512(3) 0.0482(11) Uani d . 1 . .
N N7 0.3125(3) 0.16001(17) 0.5128(3) 0.0480(11) Uani d . 1 . .
N N8 0.2756(4) 0.1038(2) 0.5924(4) 0.0813(17) Uani d . 1 . .
N N9 0.3323(3) 0.19850(14) 0.3942(3) 0.0419(11) Uani d . 1 . .
N N10 0.3171(3) 0.18306(16) 0.2205(3) 0.0482(11) Uani d . 1 . .
O O1 0.5926(4) 0.2410(2) 0.5782(4) 0.1038(18) Uani d . 1 . .
O O2 0.5324(3) 0.18132(17) 0.6394(4) 0.0981(18) Uani d . 1 . .
O O3 0.6377(4) 0.23970(19) 0.7393(4) 0.110(2) Uani d . 1 . .
O O4 0.6827(3) 0.17485(18) 0.6715(5) 0.111(2) Uani d . 1 . .
O O5 0.1527(6) 0.1035(3) 0.9202(6) 0.179(3) Uani d . 1 . .
O O6 0.1939(5) 0.0568(3) 1.0476(5) 0.164(3) Uani d . 1 . .
O O7 0.1428(6) 0.0195(3) 0.9078(6) 0.171(3) Uani d . 1 . .
O O8 0.0439(5) 0.0590(3) 0.9451(8) 0.212(5) Uani d . 1 . .
Zn Zn1 0.29332(4) 0.13209(2) 0.31319(4) 0.0419(2) Uani d . 1 . .

loop_
_atom_site_aniso_label
_atom_site_aniso_U_11
_atom_site_aniso_U_22
_atom_site_aniso_U_33
_atom_site_aniso_U_12
_atom_site_aniso_U_13
_atom_site_aniso_U_23
C1 0.042(4) 0.046(3) 0.075(4) 0.008(3) 0.007(3) 0.007(3)
C2 0.036(3) 0.052(4) 0.056(4) -0.010(3) 0.004(3) 0.002(3)
C3 0.032(3) 0.038(3) 0.036(3) -0.003(2) 0.012(2) -0.007(2)
C4 0.051(4) 0.039(3) 0.056(4) -0.009(3) 0.021(3) -0.007(3)
C5 0.072(4) 0.032(3) 0.064(4) -0.008(3) 0.029(3) -0.014(3)
C6 0.058(4) 0.031(3) 0.053(3) 0.003(2) 0.025(3) -0.002(2)
C7 0.043(3) 0.033(3) 0.033(3) 0.005(2) 0.016(2) -0.002(2)
C8 0.044(3) 0.036(3) 0.049(3) 0.006(2) 0.021(3) 0.002(2)
C9 0.079(5) 0.041(4) 0.089(5) 0.016(3) 0.036(4) -0.005(3)
C10 0.061(4) 0.049(4) 0.094(5) 0.021(3) 0.037(4) 0.011(4)
C11 0.041(3) 0.050(3) 0.071(4) 0.012(3) 0.026(3) 0.007(3)
C12 0.046(4) 0.046(3) 0.080(4) -0.006(3) 0.021(3) -0.003(3)
C13 0.034(3) 0.065(4) 0.098(5) -0.006(3) 0.017(3) 0.005(4)
C14 0.031(3) 0.075(5) 0.093(5) 0.012(3) 0.023(3) 0.016(4)
C15 0.045(4) 0.058(4) 0.063(4) 0.009(3) 0.020(3) 0.013(3)
C16 0.086(5) 0.078(5) 0.051(4) 0.014(4) 0.029(4) -0.001(4)
C17 0.030(3) 0.041(3) 0.051(4) 0.009(2) 0.007(2) -0.006(3)
C18 0.047(4) 0.043(3) 0.061(4) 0.011(3) 0.004(3) -0.009(3)
C19 0.029(3) 0.034(3) 0.079(5) 0.000(2) 0.003(3) 0.002(3)
C20 0.026(3) 0.033(3) 0.064(4) 0.000(2) 0.011(2) 0.003(3)
C21 0.031(3) 0.032(3) 0.065(4) 0.004(2) 0.013(3) 0.013(3)
C22 0.055(4) 0.038(4) 0.103(6) -0.005(3) 0.012(4) -0.001(4)
C23 0.046(4) 0.044(4) 0.117(7) -0.004(3) 0.021(4) 0.019(4)
C24 0.039(3) 0.054(4) 0.083(5) 0.004(3) 0.020(3) 0.024(3)
C25 0.063(5) 0.090(6) 0.086(6) 0.015(4) 0.037(4) 0.038(5)
C26 0.072(5) 0.078(5) 0.070(5) 0.011(4) 0.037(4) 0.025(4)
C27 0.059(4) 0.056(4) 0.054(4) -0.002(3) 0.019(3) 0.004(3)
C32 0.042(4) 0.048(4) 0.078(5) 0.007(3) -0.002(3) -0.020(3)
Cl1 0.0555(10) 0.0612(10) 0.0722(11) -0.0084(7) 0.0251(8) -0.0016(8)
Cl2 0.0475(9) 0.0434(8) 0.0758(11) 0.0065(6) 0.0140(7) 0.0022(8)
N1 0.035(2) 0.031(2) 0.040(2) -0.0009(17) 0.0125(18) -0.0021(18)
N2 0.035(2) 0.036(2) 0.055(3) -0.0022(18) 0.013(2) -0.001(2)
N3 0.039(3) 0.033(2) 0.044(3) -0.0050(18) 0.010(2) -0.0052(19)
N4 0.037(3) 0.035(2) 0.058(3) -0.0018(18) 0.008(2) 0.005(2)
N5 0.035(3) 0.059(3) 0.086(4) -0.002(2) 0.005(3) 0.008(3)
N6 0.044(3) 0.049(3) 0.046(3) -0.002(2) 0.015(2) -0.003(2)
N7 0.041(3) 0.051(3) 0.046(3) 0.008(2) 0.015(2) 0.000(2)
N8 0.097(5) 0.081(5) 0.074(4) 0.010(3) 0.046(4) 0.014(4)
N9 0.031(2) 0.030(2) 0.053(3) 0.0021(17) 0.009(2) -0.003(2)
N10 0.044(3) 0.045(3) 0.051(3) 0.002(2) 0.018(2) 0.007(2)
O1 0.129(5) 0.108(4) 0.094(4) 0.031(3) 0.069(4) 0.030(3)
O2 0.046(3) 0.064(3) 0.155(5) -0.001(2) 0.022(3) 0.009(3)
O3 0.164(6) 0.064(3) 0.081(4) 0.001(3) 0.037(4) -0.009(3)
O4 0.050(3) 0.066(3) 0.194(6) 0.021(2) 0.036(3) 0.013(3)
O5 0.220(9) 0.107(6) 0.183(7) -0.039(5) 0.071(6) 0.051(5)
O6 0.137(6) 0.225(9) 0.109(5) -0.035(6) 0.038(5) 0.010(5)
O7 0.259(10) 0.101(5) 0.202(8) 0.009(6) 0.147(7) -0.021(5)
O8 0.074(5) 0.219(9) 0.332(12) -0.024(5) 0.084(6) -0.080(8)
Zn1 0.0370(4) 0.0292(3) 0.0523(4) -0.0038(2) 0.0143(3) -0.0033(3)

loop_
_atom_type_symbol
_atom_type_description
_atom_type_scat_dispersion_real
_atom_type_scat_dispersion_imag
_atom_type_scat_source
C C 0.0033 0.0016 'International Tables Vol C Tables 4.2.6.8 and 6.1.1.4'
H H 0.0000 0.0000 'International Tables Vol C Tables 4.2.6.8 and 6.1.1.4'
N N 0.0061 0.0033 'International Tables Vol C Tables 4.2.6.8 and 6.1.1.4'
O O 0.0106 0.0060 'International Tables Vol C Tables 4.2.6.8 and 6.1.1.4'
Cl Cl 0.1484 0.1585 'International Tables Vol C Tables 4.2.6.8 and 6.1.1.4'
Zn Zn 0.2839 1.4301 'International Tables Vol C Tables 4.2.6.8 and 6.1.1.4'

loop_
_geom_angle_atom_site_label_1
_geom_angle_atom_site_label_2
_geom_angle_atom_site_label_3
_geom_angle_site_symmetry_1
_geom_angle_site_symmetry_3
_geom_angle
_geom_angle_publ_flag
N4 C1 N5 . . 114.6(5) ?
N4 C1 H1 . . 122.7 ?
N5 C1 H1 . . 122.7 ?
N5 C2 N3 . . 110.3(5) ?
N5 C2 H2 . . 124.8 ?
N3 C2 H2 . . 124.8 ?
N1 C3 C4 . . 124.3(5) ?
N1 C3 N3 . . 112.4(4) ?
C4 C3 N3 . . 123.4(4) ?
C5 C4 C3 . . 116.8(5) ?
C5 C4 H4 . . 121.6 ?
C3 C4 H4 . . 121.6 ?
C4 C5 C6 . . 121.2(5) ?
C4 C5 H5 . . 119.4 ?
C6 C5 H5 . . 119.4 ?
C7 C6 C5 . . 116.6(5) ?
C7 C6 C9 . . 118.2(5) ?
C5 C6 C9 . . 125.2(5) ?
N1 C7 C6 . . 122.6(5) ?
N1 C7 C8 . . 116.2(4) ?
C6 C7 C8 . . 121.3(5) ?
N2 C8 C11 . . 124.3(5) ?
N2 C8 C7 . . 117.2(4) ?
C11 C8 C7 . . 118.4(5) ?
C10 C9 C6 . . 121.2(6) ?
C10 C9 H9 . . 119.4 ?
C6 C9 H9 . . 119.4 ?
C9 C10 C11 . . 122.4(6) ?
C9 C10 H10 . . 118.8 ?
C11 C10 H10 . . 118.8 ?
C8 C11 C14 . . 115.8(5) ?
C8 C11 C10 . . 118.4(5) ?
C14 C11 C10 . . 125.8(5) ?
N2 C12 C13 . . 123.1(6) ?
N2 C12 H12 . . 118.4 ?
C13 C12 H12 . . 118.4 ?
C14 C13 C12 . . 119.9(6) ?
C14 C13 H13 . . 120.1 ?
C12 C13 H13 . . 120.1 ?
C13 C14 C11 . . 120.0(5) ?
C13 C14 H14 . . 120.0 ?
C11 C14 H14 . . 120.0 ?
N6 C15 N8 . . 115.3(6) ?
N6 C15 H15 . . 122.3 ?
N8 C15 H15 . . 122.3 ?
N8 C16 N7 . . 110.2(6) ?
N8 C16 H16 . . 124.9 ?
N7 C16 H16 . . 124.9 ?
N9 C17 N7 . . 114.9(5) ?
N9 C17 C18 . . 123.3(6) ?
N7 C17 C18 . . 121.8(6) ?
C32 C18 C17 . . 116.5(6) ?
C32 C18 H18 . . 121.7 ?
C17 C18 H18 . . 121.7 ?
C22 C19 C32 . . 126.3(6) ?
C22 C19 C20 . . 118.2(6) ?
C32 C19 C20 . . 115.6(6) ?
N9 C20 C21 . . 116.8(5) ?
N9 C20 C19 . . 121.6(6) ?
C21 C20 C19 . . 121.6(5) ?
N10 C21 C24 . . 123.6(6) ?
N10 C21 C20 . . 117.9(5) ?
C24 C21 C20 . . 118.5(5) ?
C23 C22 C19 . . 121.3(6) ?
C23 C22 H22 . . 119.3 ?
C19 C22 H22 . . 119.3 ?
C22 C23 C24 . . 122.1(7) ?
C22 C23 H23 . . 118.9 ?
C24 C23 H23 . . 118.9 ?
C25 C24 C21 . . 115.9(6) ?
C25 C24 C23 . . 125.8(7) ?
C21 C24 C23 . . 118.2(7) ?
C26 C25 C24 . . 120.1(7) ?
C26 C25 H25 . . 119.9 ?
C24 C25 H25 . . 119.9 ?
C25 C26 C27 . . 119.8(7) ?
C25 C26 H26 . . 120.1 ?
C27 C26 H26 . . 120.1 ?
N10 C27 C26 . . 122.0(6) ?
N10 C27 H27 . . 119.0 ?
C26 C27 H27 . . 119.0 ?
C18 C32 C19 . . 122.6(6) ?
C18 C32 H32 . . 118.7 ?
C19 C32 H32 . . 118.7 ?
O8 Cl1 O5 . . 119.2(6) ?
O8 Cl1 O7 . . 110.4(5) ?
O5 Cl1 O7 . . 108.3(5) ?
O8 Cl1 O6 . . 110.0(6) ?
O5 Cl1 O6 . . 103.9(5) ?
O7 Cl1 O6 . . 103.7(5) ?
O1 Cl2 O2 . . 110.2(3) ?
O1 Cl2 O4 . . 111.5(4) ?
O2 Cl2 O4 . . 108.6(3) ?
O1 Cl2 O3 . . 108.6(3) ?
O2 Cl2 O3 . . 109.3(4) ?
O4 Cl2 O3 . . 108.6(4) ?
C3 N1 C7 . . 118.4(4) ?
C3 N1 Zn1 . . 122.9(3) ?
C7 N1 Zn1 . . 118.6(3) ?
C12 N2 C8 . . 116.8(5) ?
C12 N2 Zn1 . . 131.0(4) ?
C8 N2 Zn1 . . 112.2(3) ?
C2 N3 N4 . . 109.8(4) ?
C2 N3 C3 . . 131.4(4) ?
N4 N3 C3 . . 118.7(4) ?
C1 N4 N3 . . 102.2(4) ?
C1 N4 Zn1 . . 145.6(4) ?
N3 N4 Zn1 . . 112.2(3) ?
C2 N5 C1 . . 103.1(5) ?
C15 N6 N7 . . 102.7(5) ?
C15 N6 Zn1 . . 146.4(4) ?
N7 N6 Zn1 . . 110.1(3) ?
C16 N7 N6 . . 109.0(5) ?
C16 N7 C17 . . 132.8(5) ?
N6 N7 C17 . . 118.0(4) ?
C16 N8 C15 . . 102.8(6) ?
C17 N9 C20 . . 120.3(5) ?
C17 N9 Zn1 . . 124.3(4) ?
C20 N9 Zn1 . . 115.4(4) ?
C27 N10 C21 . . 118.4(5) ?
C27 N10 Zn1 . . 129.6(4) ?
C21 N10 Zn1 . . 112.0(4) ?
N1 Zn1 N9 . . 160.34(17) y
N1 Zn1 N10 . . 119.88(17) y
N9 Zn1 N10 . . 77.86(18) y
N1 Zn1 N4 . . 73.44(15) y
N9 Zn1 N4 . . 114.63(15) y
N10 Zn1 N4 . . 98.22(16) y
N1 Zn1 N2 . . 75.83(15) y
N9 Zn1 N2 . . 95.08(15) y
N10 Zn1 N2 . . 95.62(16) y
N4 Zn1 N2 . . 149.23(15) y
N1 Zn1 N6 . . 91.45(16) y
N9 Zn1 N6 . . 71.43(17) y
N10 Zn1 N6 . . 148.63(17) y
N4 Zn1 N6 . . 88.99(16) y
N2 Zn1 N6 . . 93.32(16) y

loop_
_geom_bond_atom_site_label_1
_geom_bond_atom_site_label_2
_geom_bond_site_symmetry_2
_geom_bond_distance
_geom_bond_publ_flag
C1 N4 . 1.310(7) ?
C1 N5 . 1.359(7) ?
C1 H1 . 0.9300 ?
C2 N5 . 1.302(7) ?
C2 N3 . 1.335(6) ?
C2 H2 . 0.9300 ?
C3 N1 . 1.306(6) ?
C3 C4 . 1.384(7) ?
C3 N3 . 1.420(6) ?
C4 C5 . 1.357(7) ?
C4 H4 . 0.9300 ?
C5 C6 . 1.401(7) ?
C5 H5 . 0.9300 ?
C6 C7 . 1.381(7) ?
C6 C9 . 1.423(8) ?
C7 N1 . 1.343(6) ?
C7 C8 . 1.440(7) ?
C8 N2 . 1.351(6) ?
C8 C11 . 1.407(7) ?
C9 C10 . 1.331(8) ?
C9 H9 . 0.9300 ?
C10 C11 . 1.417(8) ?
C10 H10 . 0.9300 ?
C11 C14 . 1.413(8) ?
C12 N2 . 1.331(7) ?
C12 C13 . 1.391(8) ?
C12 H12 . 0.9300 ?
C13 C14 . 1.347(8) ?
C13 H13 . 0.9300 ?
C14 H14 . 0.9300 ?
C15 N6 . 1.308(7) ?
C15 N8 . 1.357(8) ?
C15 H15 . 0.9300 ?
C16 N8 . 1.321(9) ?
C16 N7 . 1.350(7) ?
C16 H16 . 0.9300 ?
C17 N9 . 1.299(7) ?
C17 N7 . 1.395(7) ?
C17 C18 . 1.417(7) ?
C18 C32 . 1.342(9) ?
C18 H18 . 0.9300 ?
C19 C22 . 1.405(9) ?
C19 C32 . 1.413(9) ?
C19 C20 . 1.418(7) ?
C20 N9 . 1.337(6) ?
C20 C21 . 1.416(8) ?
C21 N10 . 1.355(6) ?
C21 C24 . 1.408(7) ?
C22 C23 . 1.330(10) ?
C22 H22 . 0.9300 ?
C23 C24 . 1.448(9) ?
C23 H23 . 0.9300 ?
C24 C25 . 1.395(10) ?
C25 C26 . 1.360(9) ?
C25 H25 . 0.9300 ?
C26 C27 . 1.399(8) ?
C26 H26 . 0.9300 ?
C27 N10 . 1.309(7) ?
C27 H27 . 0.9300 ?
C32 H32 . 0.9300 ?
Cl1 O8 . 1.323(7) ?
Cl1 O5 . 1.356(6) ?
Cl1 O7 . 1.379(7) ?
Cl1 O6 . 1.403(7) ?
Cl2 O1 . 1.390(5) ?
Cl2 O2 . 1.398(5) ?
Cl2 O4 . 1.411(4) ?
Cl2 O3 . 1.424(5) ?
N1 Zn1 . 2.072(4) y
N2 Zn1 . 2.235(4) y
N3 N4 . 1.355(5) ?
N4 Zn1 . 2.220(4) y
N6 N7 . 1.367(6) ?
N6 Zn1 . 2.344(5) y
N9 Zn1 . 2.079(4) y
N10 Zn1 . 2.141(5) y

loop_
_geom_torsion_atom_site_label_1
_geom_torsion_atom_site_label_2
_geom_torsion_atom_site_label_3
_geom_torsion_atom_site_label_4
_geom_torsion_site_symmetry_1
_geom_torsion_site_symmetry_2
_geom_torsion_site_symmetry_3
_geom_torsion_site_symmetry_4
_geom_torsion
_geom_torsion_publ_flag
N1 C3 C4 C5 . . . . -1.6(8) ?
N3 C3 C4 C5 . . . . 178.2(5) ?
C3 C4 C5 C6 . . . . -0.4(8) ?
C4 C5 C6 C7 . . . . 2.9(8) ?
C4 C5 C6 C9 . . . . -178.1(6) ?
C5 C6 C7 N1 . . . . -3.8(8) ?
C9 C6 C7 N1 . . . . 177.1(5) ?
C5 C6 C7 C8 . . . . 175.4(5) ?
C9 C6 C7 C8 . . . . -3.7(8) ?
N1 C7 C8 N2 . . . . 2.7(7) ?
C6 C7 C8 N2 . . . . -176.6(5) ?
N1 C7 C8 C11 . . . . -177.4(5) ?
C6 C7 C8 C11 . . . . 3.3(8) ?
C7 C6 C9 C10 . . . . 1.1(9) ?
C5 C6 C9 C10 . . . . -177.9(6) ?
C6 C9 C10 C11 . . . . 1.8(11) ?
N2 C8 C11 C14 . . . . 1.5(9) ?
C7 C8 C11 C14 . . . . -178.3(5) ?
N2 C8 C11 C10 . . . . 179.5(6) ?
C7 C8 C11 C10 . . . . -0.3(8) ?
C9 C10 C11 C8 . . . . -2.2(10) ?
C9 C10 C11 C14 . . . . 175.6(6) ?
N2 C12 C13 C14 . . . . 1.0(11) ?
C12 C13 C14 C11 . . . . -2.2(11) ?
C8 C11 C14 C13 . . . . 1.0(9) ?
C10 C11 C14 C13 . . . . -176.8(7) ?
N9 C17 C18 C32 . . . . -0.6(7) ?
N7 C17 C18 C32 . . . . 180.0(5) ?
C22 C19 C20 N9 . . . . 179.8(5) ?
C32 C19 C20 N9 . . . . -0.6(7) ?
C22 C19 C20 C21 . . . . -1.6(7) ?
C32 C19 C20 C21 . . . . 178.0(5) ?
N9 C20 C21 N10 . . . . 0.7(7) ?
C19 C20 C21 N10 . . . . -178.0(4) ?
N9 C20 C21 C24 . . . . 180.0(5) ?
C19 C20 C21 C24 . . . . 1.3(7) ?
C32 C19 C22 C23 . . . . -179.4(6) ?
C20 C19 C22 C23 . . . . 0.2(9) ?
C19 C22 C23 C24 . . . . 1.4(10) ?
N10 C21 C24 C25 . . . . -1.3(8) ?
C20 C21 C24 C25 . . . . 179.4(5) ?
N10 C21 C24 C23 . . . . 179.6(5) ?
C20 C21 C24 C23 . . . . 0.3(8) ?
C22 C23 C24 C25 . . . . 179.3(6) ?
C22 C23 C24 C21 . . . . -1.7(9) ?
C21 C24 C25 C26 . . . . 1.8(9) ?
C23 C24 C25 C26 . . . . -179.2(6) ?
C24 C25 C26 C27 . . . . 0.1(10) ?
C25 C26 C27 N10 . . . . -2.7(10) ?
C17 C18 C32 C19 . . . . -0.9(8) ?
C22 C19 C32 C18 . . . . -179.0(6) ?
C20 C19 C32 C18 . . . . 1.4(8) ?
C4 C3 N1 C7 . . . . 0.9(8) ?
N3 C3 N1 C7 . . . . -179.0(4) ?
C4 C3 N1 Zn1 . . . . -174.2(4) ?
N3 C3 N1 Zn1 . . . . 5.9(6) ?
C6 C7 N1 C3 . . . . 2.0(7) ?
C8 C7 N1 C3 . . . . -177.3(4) ?
C6 C7 N1 Zn1 . . . . 177.3(4) ?
C8 C7 N1 Zn1 . . . . -1.9(6) ?
C13 C12 N2 C8 . . . . 1.4(9) ?
C13 C12 N2 Zn1 . . . . -179.5(5) ?
C11 C8 N2 C12 . . . . -2.6(8) ?
C7 C8 N2 C12 . . . . 177.2(5) ?
C11 C8 N2 Zn1 . . . . 178.1(4) ?
C7 C8 N2 Zn1 . . . . -2.1(6) ?
N5 C2 N3 N4 . . . . -0.7(7) ?
N5 C2 N3 C3 . . . . -176.8(5) ?
N1 C3 N3 C2 . . . . 174.5(5) ?
C4 C3 N3 C2 . . . . -5.3(9) ?
N1 C3 N3 N4 . . . . -1.2(6) ?
C4 C3 N3 N4 . . . . 178.9(5) ?
N5 C1 N4 N3 . . . . 0.4(7) ?
N5 C1 N4 Zn1 . . . . -179.5(5) ?
C2 N3 N4 C1 . . . . 0.2(6) ?
C3 N3 N4 C1 . . . . 176.9(5) ?
C2 N3 N4 Zn1 . . . . -179.9(4) ?
C3 N3 N4 Zn1 . . . . -3.2(6) ?
N3 C2 N5 C1 . . . . 0.9(7) ?
N4 C1 N5 C2 . . . . -0.8(8) ?
N8 C15 N6 N7 . . . . -0.5(6) ?
N8 C15 N6 Zn1 . . . . 166.1(5) ?
N8 C16 N7 N6 . . . . 0.9(7) ?
N8 C16 N7 C17 . . . . 175.1(5) ?
C15 N6 N7 C16 . . . . -0.2(6) ?
Zn1 N6 N7 C16 . . . . -172.4(4) ?
C15 N6 N7 C17 . . . . -175.4(4) ?
Zn1 N6 N7 C17 . . . . 12.4(5) ?
N9 C17 N7 C16 . . . . 177.3(5) ?
C18 C17 N7 C16 . . . . -3.2(9) ?
N9 C17 N7 N6 . . . . -8.8(6) ?
C18 C17 N7 N6 . . . . 170.6(4) ?
N7 C16 N8 C15 . . . . -1.1(7) ?
N6 C15 N8 C16 . . . . 1.0(7) ?
N7 C17 N9 C20 . . . . -179.1(4) ?
C18 C17 N9 C20 . . . . 1.5(7) ?
N7 C17 N9 Zn1 . . . . -0.6(6) ?
C18 C17 N9 Zn1 . . . . -180.0(4) ?
C21 C20 N9 C17 . . . . -179.5(4) ?
C19 C20 N9 C17 . . . . -0.8(7) ?
C21 C20 N9 Zn1 . . . . 1.9(6) ?
C19 C20 N9 Zn1 . . . . -179.5(4) ?
C26 C27 N10 C21 . . . . 3.2(8) ?
C26 C27 N10 Zn1 . . . . -175.8(4) ?
C24 C21 N10 C27 . . . . -1.2(7) ?
C20 C21 N10 C27 . . . . 178.1(5) ?
C24 C21 N10 Zn1 . . . . 178.0(4) ?
C20 C21 N10 Zn1 . . . . -2.7(5) ?
C3 N1 Zn1 N9 . . . . 111.5(5) ?
C7 N1 Zn1 N9 . . . . -63.6(6) ?
C3 N1 Zn1 N10 . . . . -95.9(4) ?
C7 N1 Zn1 N10 . . . . 89.0(4) ?
C3 N1 Zn1 N4 . . . . -5.9(4) ?
C7 N1 Zn1 N4 . . . . 179.0(4) ?
C3 N1 Zn1 N2 . . . . 175.7(4) ?
C7 N1 Zn1 N2 . . . . 0.6(4) ?
C3 N1 Zn1 N6 . . . . 82.7(4) ?
C7 N1 Zn1 N6 . . . . -92.4(4) ?
C17 N9 Zn1 N1 . . . . -25.2(7) ?
C20 N9 Zn1 N1 . . . . 153.4(4) ?
C17 N9 Zn1 N10 . . . . 178.9(4) ?
C20 N9 Zn1 N10 . . . . -2.5(3) ?
C17 N9 Zn1 N4 . . . . 85.3(4) ?
C20 N9 Zn1 N4 . . . . -96.1(4) ?
C17 N9 Zn1 N2 . . . . -86.4(4) ?
C20 N9 Zn1 N2 . . . . 92.2(3) ?
C17 N9 Zn1 N6 . . . . 5.4(4) ?
C20 N9 Zn1 N6 . . . . -176.0(4) ?
C27 N10 Zn1 N1 . . . . 10.9(5) ?
C21 N10 Zn1 N1 . . . . -168.1(3) ?
C27 N10 Zn1 N9 . . . . -178.2(5) ?
C21 N10 Zn1 N9 . . . . 2.7(3) ?
C27 N10 Zn1 N4 . . . . -64.6(5) ?
C21 N10 Zn1 N4 . . . . 116.3(3) ?
C27 N10 Zn1 N2 . . . . 87.8(5) ?
C21 N10 Zn1 N2 . . . . -91.3(3) ?
C27 N10 Zn1 N6 . . . . -166.3(4) ?
C21 N10 Zn1 N6 . . . . 14.6(5) ?
C1 N4 Zn1 N1 . . . . -175.7(8) ?
N3 N4 Zn1 N1 . . . . 4.4(3) ?
C1 N4 Zn1 N9 . . . . 23.5(8) ?
N3 N4 Zn1 N9 . . . . -156.4(3) ?
C1 N4 Zn1 N10 . . . . -56.9(8) ?
N3 N4 Zn1 N10 . . . . 123.2(4) ?
C1 N4 Zn1 N2 . . . . -172.7(7) ?
N3 N4 Zn1 N2 . . . . 7.4(6) ?
C1 N4 Zn1 N6 . . . . 92.5(8) ?
N3 N4 Zn1 N6 . . . . -87.4(4) ?
C12 N2 Zn1 N1 . . . . -178.3(6) ?
C8 N2 Zn1 N1 . . . . 0.8(4) ?
C12 N2 Zn1 N9 . . . . -16.0(5) ?
C8 N2 Zn1 N9 . . . . 163.1(4) ?
C12 N2 Zn1 N10 . . . . 62.2(5) ?
C8 N2 Zn1 N10 . . . . -118.6(4) ?
C12 N2 Zn1 N4 . . . . 178.7(5) ?
C8 N2 Zn1 N4 . . . . -2.1(6) ?
C12 N2 Zn1 N6 . . . . -87.7(5) ?
C8 N2 Zn1 N6 . . . . 91.5(4) ?
C15 N6 Zn1 N1 . . . . -5.0(7) ?
N7 N6 Zn1 N1 . . . . 161.1(3) ?
C15 N6 Zn1 N9 . . . . -175.1(7) ?
N7 N6 Zn1 N9 . . . . -9.0(3) ?
C15 N6 Zn1 N10 . . . . 172.6(6) ?
N7 N6 Zn1 N10 . . . . -21.2(5) ?
C15 N6 Zn1 N4 . . . . 68.4(7) ?
N7 N6 Zn1 N4 . . . . -125.5(3) ?
C15 N6 Zn1 N2 . . . . -80.9(7) ?
N7 N6 Zn1 N2 . . . . 85.2(3) ?
